data_7015028
loop_
_publ_author_name
'Hancock, Stuart L.'
'Mahon, Mary F.'
'Jones, Matthew D.'

_publ_section_title
;
 Crystallographic characterisation of Ti(iv) piperazine complexes and
 their exploitation for the ring opening polymerisation of rac-lactide.
;
_journal_issue 9
_journal_name_full 'Dalton transactions (Cambridge, England : 2003)'
_journal_page_first 2033
_journal_page_last 2037
_journal_paper_doi 10.1039/c0dt01542c
_journal_volume 40
_journal_year 2011
_chemical_formula_moiety 'C22 H30 N2 O2 '
_chemical_formula_sum 'C22 H30 N2 O2'
_chemical_formula_weight 354.48
_chemical_name_systematic
;
?
;
_space_group_IT_number 14
_symmetry_cell_setting monoclinic
_symmetry_space_group_name_Hall '-P 2yn'
_symmetry_space_group_name_H-M 'P 1 21/n 1'
_atom_sites_solution_hydrogens geom
_atom_sites_solution_primary direct
_atom_sites_solution_secondary difmap
_audit_creation_method shelxl-97
_cell_angle_alpha 90
_cell_angle_beta 102.393(2)
_cell_angle_gamma 90
_cell_formula_units_Z 2
_cell_length_a 8.4960(3)
_cell_length_b 12.8830(3)
_cell_length_c 8.9960(3)
_cell_measurement_reflns_used 11978
_cell_measurement_temperature 150(2)
_cell_measurement_theta_max 27.48
_cell_measurement_theta_min 3.51
_cell_volume 961.70(5)
_computing_cell_refinement 'hkl scalepack (otwinski & minor, 1997)'
_computing_data_collection 'collect (nonius bv, 1997-2000)'
_computing_data_reduction 'HKL Denzo & Scalepack (Otwinski & Minor 1997)'
_computing_molecular_graphics 'Ortep-3 for Windows (Farrugia, 1997)'
_computing_publication_material 'WinGX publication routines (Farrugia, 1999)'
_computing_structure_refinement 'SHELXL-97 (Sheldrick, 1997)'
_computing_structure_solution
;
SIR97- Altomare A., Burla M.C., Camalli M., Cascarano G.L., Giacovazzo C. ,
Guagliardi A., Moliterni A.G.G., Polidori G.,Spagna R.
(1999) J. Appl. Cryst. 32, 115-119.
;
_diffrn_ambient_temperature 150(2)
_diffrn_measured_fraction_theta_full 0.992
_diffrn_measured_fraction_theta_max 0.992
_diffrn_measurement_device_type 'nonius kappa ccd'
_diffrn_measurement_method ccd
_diffrn_radiation_monochromator graphite
_diffrn_radiation_source 'fine-focus sealed tube'
_diffrn_radiation_type mok\a
_diffrn_radiation_wavelength 0.71073
_diffrn_reflns_av_R_equivalents 0.0443
_diffrn_reflns_av_sigmaI/netI 0.0276
_diffrn_reflns_limit_h_max 11
_diffrn_reflns_limit_h_min -11
_diffrn_reflns_limit_k_max 16
_diffrn_reflns_limit_k_min -15
_diffrn_reflns_limit_l_max 11
_diffrn_reflns_limit_l_min -11
_diffrn_reflns_number 17655
_diffrn_reflns_theta_full 27.53
_diffrn_reflns_theta_max 27.53
_diffrn_reflns_theta_min 4.04
_exptl_absorpt_coefficient_mu 0.078
_exptl_absorpt_correction_type none
_exptl_crystal_colour colourless
_exptl_crystal_density_diffrn 1.224
_exptl_crystal_density_method 'not measured'
_exptl_crystal_description block
_exptl_crystal_F_000 384
_exptl_crystal_size_max 0.30
_exptl_crystal_size_mid 0.30
_exptl_crystal_size_min 0.30
_refine_diff_density_max 0.234
_refine_diff_density_min -0.253
_refine_diff_density_rms 0.045
_refine_ls_extinction_method none
_refine_ls_goodness_of_fit_ref 1.040
_refine_ls_hydrogen_treatment mixed
_refine_ls_matrix_type full
_refine_ls_number_parameters 124
_refine_ls_number_reflns 2199
_refine_ls_number_restraints 0
_refine_ls_restrained_S_all 1.040
_refine_ls_R_factor_all 0.0600
_refine_ls_R_factor_gt 0.0440
_refine_ls_shift/su_max 0.000
_refine_ls_shift/su_mean 0.000
_refine_ls_structure_factor_coef Fsqd
_refine_ls_weighting_details 'calc w=1/[\s^2^(Fo^2^)+(0.0718P)^2^+0.2546P] where P=(Fo^2^+2Fc^2^)/3'
_refine_ls_weighting_scheme calc
_refine_ls_wR_factor_gt 0.1186
_refine_ls_wR_factor_ref 0.1293
_reflns_number_gt 1733
_reflns_number_total 2199
_reflns_threshold_expression >2sigma(I)
_cod_data_source_file C0DT01542C.TXT
_cod_data_source_block 1H2
_cod_original_sg_symbol_H-M P21/n
_cod_database_code 7015028

loop_
_symmetry_equiv_pos_as_xyz
'x, y, z'
'-x+1/2, y+1/2, -z+1/2'
'-x, -y, -z'
'x-1/2, -y-1/2, z-1/2'

loop_
_atom_site_label
_atom_site_type_symbol
_atom_site_fract_x
_atom_site_fract_y
_atom_site_fract_z
_atom_site_U_iso_or_equiv
_atom_site_adp_type
_atom_site_occupancy
_atom_site_symmetry_multiplicity
_atom_site_calc_flag
_atom_site_refinement_flags
_atom_site_disorder_assembly
_atom_site_disorder_group
O1 O 0.35844(10) 0.17239(8) 0.68125(11) 0.0278(3) Uani 1 1 d . . .
N1 N 0.37005(13) 0.06980(8) 0.94180(11) 0.0229(3) Uani 1 1 d . . .
C1 C 0.19592(14) 0.15239(9) 0.64969(14) 0.0216(3) Uani 1 1 d . . .
H1 H 0.396(2) 0.1472(17) 0.780(3) 0.061(6) Uiso 1 1 d . . .
C2 C 0.11187(15) 0.16300(10) 0.49874(14) 0.0227(3) Uani 1 1 d . . .
C3 C -0.05310(15) 0.14411(10) 0.46528(14) 0.0239(3) Uani 1 1 d . . .
H3 H -0.1112 0.1523 0.3633 0.029 Uiso 1 1 calc R . .
C4 C -0.13649(15) 0.11360(10) 0.57549(15) 0.0241(3) Uani 1 1 d . . .
C5 C -0.04825(15) 0.10226(10) 0.72388(15) 0.0238(3) Uani 1 1 d . . .
H5 H -0.1024 0.0805 0.8005 0.029 Uiso 1 1 calc R . .
C6 C 0.11675(15) 0.12168(10) 0.76401(14) 0.0223(3) Uani 1 1 d . . .
C7 C 0.19982(16) 0.19321(12) 0.37629(15) 0.0300(3) Uani 1 1 d . . .
H7A H 0.1219 0.2029 0.2798 0.045 Uiso 1 1 calc R . .
H7B H 0.2760 0.1382 0.3646 0.045 Uiso 1 1 calc R . .
H7C H 0.2587 0.2581 0.4049 0.045 Uiso 1 1 calc R . .
C8 C -0.31518(16) 0.09167(11) 0.53461(17) 0.0308(3) Uani 1 1 d . . .
H8A H -0.3331 0.0204 0.4966 0.046 Uiso 1 1 calc R . .
H8B H -0.3676 0.1403 0.4556 0.046 Uiso 1 1 calc R . .
H8C H -0.3608 0.1001 0.6251 0.046 Uiso 1 1 calc R . .
C9 C 0.20698(15) 0.11330(11) 0.92823(14) 0.0254(3) Uani 1 1 d . . .
H9A H 0.2155 0.1831 0.9754 0.031 Uiso 1 1 calc R . .
H9B H 0.1452 0.0686 0.9847 0.031 Uiso 1 1 calc R . .
C10 C 0.46726(15) 0.08066(10) 1.09696(14) 0.0248(3) Uani 1 1 d . . .
H10A H 0.4165 0.0414 1.1688 0.030 Uiso 1 1 calc R . .
H10B H 0.4726 0.1547 1.1273 0.030 Uiso 1 1 calc R . .
C11 C 0.63597(15) 0.03970(11) 1.10364(15) 0.0251(3) Uani 1 1 d . . .
H11A H 0.6882 0.0809 1.0348 0.030 Uiso 1 1 calc R . .
H11B H 0.7011 0.0470 1.2085 0.030 Uiso 1 1 calc R . .

loop_
_atom_site_aniso_label
_atom_site_aniso_U_11
_atom_site_aniso_U_22
_atom_site_aniso_U_33
_atom_site_aniso_U_23
_atom_site_aniso_U_13
_atom_site_aniso_U_12
O1 0.0191(5) 0.0372(6) 0.0267(5) 0.0022(4) 0.0043(4) -0.0029(4)
N1 0.0231(5) 0.0237(6) 0.0203(5) -0.0012(4) 0.0013(4) 0.0013(4)
C1 0.0182(6) 0.0210(6) 0.0255(7) -0.0006(5) 0.0046(5) 0.0012(5)
C2 0.0240(6) 0.0212(6) 0.0235(7) 0.0003(5) 0.0061(5) 0.0020(5)
C3 0.0235(6) 0.0240(7) 0.0225(6) -0.0013(5) 0.0010(5) 0.0028(5)
C4 0.0202(6) 0.0218(6) 0.0298(7) -0.0020(5) 0.0046(5) 0.0018(5)
C5 0.0223(6) 0.0241(7) 0.0268(7) 0.0012(5) 0.0093(5) 0.0013(5)
C6 0.0220(6) 0.0221(6) 0.0226(6) -0.0001(5) 0.0045(5) 0.0027(5)
C7 0.0299(7) 0.0352(8) 0.0259(7) 0.0042(6) 0.0084(5) 0.0028(6)
C8 0.0216(7) 0.0334(7) 0.0361(8) -0.0019(6) 0.0036(6) 0.0000(5)
C9 0.0241(7) 0.0298(7) 0.0228(6) 0.0012(5) 0.0057(5) 0.0034(5)
C10 0.0278(7) 0.0248(6) 0.0198(6) -0.0012(5) 0.0008(5) 0.0017(5)
C11 0.0260(7) 0.0246(7) 0.0225(6) -0.0014(5) 0.0002(5) -0.0011(5)

loop_
_atom_type_symbol
_atom_type_description
_atom_type_scat_dispersion_real
_atom_type_scat_dispersion_imag
_atom_type_scat_source
c c 0.0033 0.0016 'international tables vol c tables 4.2.6.8 and 6.1.1.4'
h h 0.0000 0.0000 'international tables vol c tables 4.2.6.8 and 6.1.1.4'
o o 0.0106 0.0060 'international tables vol c tables 4.2.6.8 and 6.1.1.4'
n n 0.0061 0.0033 'international tables vol c tables 4.2.6.8 and 6.1.1.4'

loop_
_geom_angle_atom_site_label_1
_geom_angle_atom_site_label_2
_geom_angle_atom_site_label_3
_geom_angle
_geom_angle_site_symmetry_1
_geom_angle_site_symmetry_3
_geom_angle_publ_flag
C1 O1 H1 105.0(13) . . ?
C11 N1 C10 109.60(10) 3_657 . ?
C11 N1 C9 111.49(10) 3_657 . ?
C10 N1 C9 111.67(10) . . ?
O1 C1 C2 117.62(11) . . ?
O1 C1 C6 121.40(11) . . ?
C2 C1 C6 120.97(11) . . ?
C3 C2 C1 118.30(11) . . ?
C3 C2 C7 121.41(11) . . ?
C1 C2 C7 120.29(11) . . ?
C2 C3 C4 122.57(12) . . ?
C2 C3 H3 118.7 . . ?
C4 C3 H3 118.7 . . ?
C5 C4 C3 117.44(11) . . ?
C5 C4 C8 121.37(12) . . ?
C3 C4 C8 121.18(12) . . ?
C4 C5 C6 122.33(12) . . ?
C4 C5 H5 118.8 . . ?
C6 C5 H5 118.8 . . ?
C5 C6 C1 118.38(11) . . ?
C5 C6 C9 120.69(11) . . ?
C1 C6 C9 120.90(11) . . ?
C2 C7 H7A 109.5 . . ?
C2 C7 H7B 109.5 . . ?
H7A C7 H7B 109.5 . . ?
C2 C7 H7C 109.5 . . ?
H7A C7 H7C 109.5 . . ?
H7B C7 H7C 109.5 . . ?
C4 C8 H8A 109.5 . . ?
C4 C8 H8B 109.5 . . ?
H8A C8 H8B 109.5 . . ?
C4 C8 H8C 109.5 . . ?
H8A C8 H8C 109.5 . . ?
H8B C8 H8C 109.5 . . ?
N1 C9 C6 112.18(10) . . ?
N1 C9 H9A 109.2 . . ?
C6 C9 H9A 109.2 . . ?
N1 C9 H9B 109.2 . . ?
C6 C9 H9B 109.2 . . ?
H9A C9 H9B 107.9 . . ?
N1 C10 C11 109.79(10) . . ?
N1 C10 H10A 109.7 . . ?
C11 C10 H10A 109.7 . . ?
N1 C10 H10B 109.7 . . ?
C11 C10 H10B 109.7 . . ?
H10A C10 H10B 108.2 . . ?
N1 C11 C10 110.34(11) 3_657 . ?
N1 C11 H11A 109.6 3_657 . ?
C10 C11 H11A 109.6 . . ?
N1 C11 H11B 109.6 3_657 . ?
C10 C11 H11B 109.6 . . ?
H11A C11 H11B 108.1 . . ?

loop_
_geom_bond_atom_site_label_1
_geom_bond_atom_site_label_2
_geom_bond_distance
_geom_bond_site_symmetry_2
_geom_bond_publ_flag
O1 C1 1.3730(14) . ?
O1 H1 0.93(2) . ?
N1 C11 1.4665(17) 3_657 ?
N1 C10 1.4681(15) . ?
N1 C9 1.4750(16) . ?
C1 C2 1.3987(18) . ?
C1 C6 1.4013(18) . ?
C2 C3 1.3903(17) . ?
C2 C7 1.5089(18) . ?
C3 C4 1.3931(19) . ?
C3 H3 0.9500 . ?
C4 C5 1.3913(18) . ?
C4 C8 1.5100(17) . ?
C5 C6 1.3931(17) . ?
C5 H5 0.9500 . ?
C6 C9 1.5152(17) . ?
C7 H7A 0.9800 . ?
C7 H7B 0.9800 . ?
C7 H7C 0.9800 . ?
C8 H8A 0.9800 . ?
C8 H8B 0.9800 . ?
C8 H8C 0.9800 . ?
C9 H9A 0.9900 . ?
C9 H9B 0.9900 . ?
C10 C11 1.5164(18) . ?
C10 H10A 0.9900 . ?
C10 H10B 0.9900 . ?
C11 N1 1.4665(17) 3_657 ?
C11 H11A 0.9900 . ?
C11 H11B 0.9900 . ?
